data_7701114
loop_
_publ_author_name
'Feng, Lu'
'Pan, Zhi-Quan'
'Zhou, Hong'
'Zhou, Min'
'Hou, Hao-Bo'

_publ_section_title
;
 Water-mediated proton conduction in Ni(ii) and Co(ii)
 benzenetriphosphonates
;
_journal_name_full 'Dalton Transactions'
_journal_paper_doi 10.1039/C9DT02960E
_journal_year 2019
_chemical_formula_moiety 'C20 H26 N4 Ni O4, 2(C9 H13 O9 P3), 9(H2 O)'
_chemical_formula_sum 'C38 H70 N4 Ni O31 P6'
_chemical_formula_weight 1323.51
_space_group_crystal_system triclinic
_space_group_IT_number 2
_space_group_name_Hall '-P 1'
_space_group_name_H-M_alt 'P -1'
_symmetry_space_group_name_Hall '-P 1'
_symmetry_space_group_name_H-M 'P -1'
_atom_sites_solution_hydrogens mixed
_audit_creation_method SHELXL-2014/7
_audit_update_record
;
2019-06-12 deposited with the CCDC.    2019-09-09 downloaded from the CCDC.
;
_cell_angle_alpha 99.057(2)
_cell_angle_beta 98.106(2)
_cell_angle_gamma 101.379(2)
_cell_formula_units_Z 2
_cell_length_a 10.5385(5)
_cell_length_b 12.3978(6)
_cell_length_c 22.3593(12)
_cell_measurement_reflns_used 6866
_cell_measurement_temperature 173(2)
_cell_measurement_theta_max 25.39
_cell_measurement_theta_min 2.81
_cell_volume 2783.2(2)
_computing_structure_refinement 'SHELXL-2014/7 (Sheldrick, 2014)'
_diffrn_ambient_temperature 173(2)
_diffrn_measured_fraction_theta_full 0.990
_diffrn_measured_fraction_theta_max 0.986
_diffrn_measurement_device_type 'PHOTON 100 CMOS detector'
_diffrn_measurement_method 'omega scan'
_diffrn_radiation_type MoK\a
_diffrn_radiation_wavelength 0.71073
_diffrn_reflns_av_R_equivalents 0.0725
_diffrn_reflns_av_unetI/netI 0.0741
_diffrn_reflns_Laue_measured_fraction_full 0.990
_diffrn_reflns_Laue_measured_fraction_max 0.986
_diffrn_reflns_limit_h_max 12
_diffrn_reflns_limit_h_min -12
_diffrn_reflns_limit_k_max 14
_diffrn_reflns_limit_k_min -14
_diffrn_reflns_limit_l_max 26
_diffrn_reflns_limit_l_min -26
_diffrn_reflns_number 29664
_diffrn_reflns_point_group_measured_fraction_full 0.990
_diffrn_reflns_point_group_measured_fraction_max 0.986
_diffrn_reflns_theta_full 25.242
_diffrn_reflns_theta_max 25.425
_diffrn_reflns_theta_min 2.812
_diffrn_source 'fine-focus sealed tube'
_exptl_absorpt_coefficient_mu 0.618
_exptl_absorpt_correction_T_max 0.7452
_exptl_absorpt_correction_T_min 0.7066
_exptl_absorpt_correction_type multi-scan
_exptl_absorpt_process_details 'SADABS (Bruker, 2014)'
_exptl_crystal_density_diffrn 1.579
_exptl_crystal_description block
_exptl_crystal_F_000 1384
_exptl_crystal_size_max 0.360
_exptl_crystal_size_mid 0.250
_exptl_crystal_size_min 0.210
_refine_diff_density_max 0.447
_refine_diff_density_min -0.426
_refine_diff_density_rms 0.081
_refine_ls_extinction_method none
_refine_ls_goodness_of_fit_ref 1.018
_refine_ls_hydrogen_treatment mixed
_refine_ls_matrix_type full
_refine_ls_number_parameters 829
_refine_ls_number_reflns 10129
_refine_ls_number_restraints 117
_refine_ls_restrained_S_all 1.014
_refine_ls_R_factor_all 0.0874
_refine_ls_R_factor_gt 0.0465
_refine_ls_shift/su_max 0.001
_refine_ls_shift/su_mean 0.000
_refine_ls_structure_factor_coef Fsqd
_refine_ls_weighting_details 'w=1/[\s^2^(Fo^2^)+(0.0370P)^2^+1.3505P] where P=(Fo^2^+2Fc^2^)/3'
_refine_ls_weighting_scheme calc
_refine_ls_wR_factor_gt 0.0859
_refine_ls_wR_factor_ref 0.0985
_reflns_Friedel_coverage 0.000
_reflns_number_gt 6960
_reflns_number_total 10129
_reflns_threshold_expression 'I > 2\s(I)'
_cod_data_source_file c9dt02960e2.cif
_cod_data_source_block 1
_cod_database_code 7701114
_shelx_shelxl_version_number 2014/7
_shelx_space_group_comment
;
The symmetry employed for this shelxl refinement is uniquely defined
by the following loop, which should always be used as a source of
symmetry information in preference to the above space-group names.
They are only intended as comments.
;
_shelx_estimated_absorpt_t_min 0.808
_shelx_estimated_absorpt_t_max 0.881

loop_
_space_group_symop_operation_xyz
'x, y, z'
'-x, -y, -z'

loop_
_atom_site_label
_atom_site_type_symbol
_atom_site_fract_x
_atom_site_fract_y
_atom_site_fract_z
_atom_site_U_iso_or_equiv
_atom_site_adp_type
_atom_site_occupancy
_atom_site_site_symmetry_order
_atom_site_calc_flag
_atom_site_refinement_flags_posn
_atom_site_refinement_flags_adp
C1 C 0.6023(3) 0.6887(3) 0.10849(14) 0.0126(7) Uani 1 1 d . .
C2 C 0.5436(3) 0.6889(3) 0.04868(14) 0.0145(7) Uani 1 1 d . .
H2 H 0.5193 0.6210 0.0191 0.017 Uiso 1 1 calc R U
C3 C 0.5199(3) 0.7878(3) 0.03162(14) 0.0142(7) Uani 1 1 d . .
C4 C 0.5569(3) 0.8859(3) 0.07569(14) 0.0157(7) Uani 1 1 d . .
H4 H 0.5412 0.9536 0.0645 0.019 Uiso 1 1 calc R U
C5 C 0.6157(3) 0.8882(3) 0.13522(14) 0.0135(7) Uani 1 1 d . .
C6 C 0.6367(3) 0.7884(3) 0.15135(14) 0.0135(7) Uani 1 1 d . .
H6 H 0.6752 0.7885 0.1924 0.016 Uiso 1 1 calc R U
C7 C 0.6349(3) 0.5833(3) 0.12672(15) 0.0145(7) Uani 1 1 d . .
H7A H 0.7135 0.6057 0.1597 0.017 Uiso 1 1 calc R U
H7B H 0.6590 0.5394 0.0908 0.017 Uiso 1 1 calc R U
C8 C 0.4522(3) 0.7879(3) -0.03317(14) 0.0176(8) Uani 1 1 d . .
H8A H 0.4752 0.7295 -0.0626 0.021 Uiso 1 1 calc R U
H8B H 0.4851 0.8614 -0.0442 0.021 Uiso 1 1 calc R U
C9 C 0.6531(3) 0.9957(3) 0.18276(14) 0.0176(8) Uani 1 1 d . .
H9A H 0.6667 1.0603 0.1616 0.021 Uiso 1 1 calc R U
H9B H 0.7373 0.9980 0.2095 0.021 Uiso 1 1 calc R U
C10 C 0.8908(3) 0.8214(3) 0.38295(14) 0.0133(7) Uani 1 1 d . .
C11 C 0.9529(3) 0.8116(3) 0.44080(14) 0.0159(7) Uani 1 1 d . .
H11 H 0.9843 0.8768 0.4721 0.019 Uiso 1 1 calc R U
C12 C 0.9696(3) 0.7090(3) 0.45336(14) 0.0149(7) Uani 1 1 d . .
C13 C 0.9211(3) 0.6135(3) 0.40734(14) 0.0151(7) Uani 1 1 d . .
H13 H 0.9306 0.5425 0.4158 0.018 Uiso 1 1 calc R U
C14 C 0.8592(3) 0.6206(3) 0.34927(14) 0.0137(7) Uani 1 1 d . .
C15 C 0.8452(3) 0.7246(3) 0.33770(14) 0.0143(7) Uani 1 1 d . .
H15 H 0.8038 0.7301 0.2981 0.017 Uiso 1 1 calc R U
C16 C 0.8705(3) 0.9330(3) 0.36960(15) 0.0156(7) Uani 1 1 d . .
H16A H 0.8491 0.9757 0.4067 0.019 Uiso 1 1 calc R U
H16B H 0.7937 0.9194 0.3361 0.019 Uiso 1 1 calc R U
C17 C 1.0387(3) 0.6980(3) 0.51532(14) 0.0178(8) Uani 1 1 d . .
H17A H 0.9990 0.6244 0.5244 0.021 Uiso 1 1 calc R U
H17B H 1.0242 0.7569 0.5473 0.021 Uiso 1 1 calc R U
C18 C 0.8025(3) 0.5161(3) 0.30089(14) 0.0148(7) Uani 1 1 d . .
H18A H 0.7157 0.5219 0.2798 0.018 Uiso 1 1 calc R U
H18B H 0.7879 0.4510 0.3217 0.018 Uiso 1 1 calc R U
C19 C 0.1266(3) 0.2788(3) 0.11995(14) 0.0147(7) Uani 1 1 d . .
H19 H 0.0895 0.3321 0.1428 0.018 Uiso 1 1 calc R U
C20 C 0.0912(3) 0.2557(3) 0.05650(14) 0.0152(7) Uani 1 1 d . .
H20 H 0.0326 0.2937 0.0367 0.018 Uiso 1 1 calc R U
C21 C 0.1421(3) 0.1766(2) 0.02198(14) 0.0129(7) Uani 1 1 d . .
C22 C 0.2288(3) 0.1253(3) 0.05406(14) 0.0153(7) Uani 1 1 d . .
H22 H 0.2654 0.0701 0.0325 0.018 Uiso 1 1 calc R U
C23 C 0.2612(3) 0.1549(3) 0.11707(14) 0.0150(7) Uani 1 1 d . .
H23 H 0.3228 0.1206 0.1378 0.018 Uiso 1 1 calc R U
C24 C 0.0511(3) 0.0097(3) -0.13960(15) 0.0195(8) Uani 1 1 d . .
H24 H 0.0386 -0.0653 -0.1608 0.023 Uiso 1 1 calc R U
C25 C 0.0893(3) 0.0359(3) -0.07658(14) 0.0165(7) Uani 1 1 d . .
H25 H 0.1053 -0.0205 -0.0542 0.020 Uiso 1 1 calc R U
C26 C 0.1043(3) 0.1458(3) -0.04586(14) 0.0137(7) Uani 1 1 d . .
C27 C 0.0828(3) 0.2265(3) -0.08031(14) 0.0182(8) Uani 1 1 d . .
H27 H 0.0927 0.3021 -0.0605 0.022 Uiso 1 1 calc R U
C28 C 0.0472(3) 0.1963(3) -0.14308(15) 0.0200(8) Uani 1 1 d . .
H28 H 0.0335 0.2515 -0.1668 0.024 Uiso 1 1 calc R U
C29 C 0.3768(3) 0.2261(3) 0.37287(14) 0.0170(8) Uani 1 1 d . .
H29 H 0.4138 0.1754 0.3480 0.020 Uiso 1 1 calc R U
C30 C 0.4138(3) 0.2430(3) 0.43577(14) 0.0156(7) Uani 1 1 d . .
H30 H 0.4739 0.2040 0.4534 0.019 Uiso 1 1 calc R U
C31 C 0.3629(3) 0.3172(3) 0.47305(14) 0.0138(7) Uani 1 1 d . .
C32 C 0.2732(3) 0.3702(3) 0.44453(14) 0.0170(8) Uani 1 1 d . .
H32 H 0.2354 0.4216 0.4684 0.020 Uiso 1 1 calc R U
C33 C 0.2397(3) 0.3472(3) 0.38092(14) 0.0163(7) Uani 1 1 d . .
H33 H 0.1771 0.3828 0.3621 0.020 Uiso 1 1 calc R U
C34 C 0.4611(3) 0.4723(3) 0.63707(15) 0.0211(8) Uani 1 1 d . .
H34 H 0.4747 0.5463 0.6598 0.025 Uiso 1 1 calc R U
C35 C 0.4202(3) 0.4504(3) 0.57415(15) 0.0189(8) Uani 1 1 d . .
H35 H 0.4033 0.5090 0.5536 0.023 Uiso 1 1 calc R U
C36 C 0.4037(3) 0.3426(3) 0.54078(14) 0.0138(7) Uani 1 1 d . .
C37 C 0.4288(3) 0.2588(3) 0.57294(15) 0.0209(8) Uani 1 1 d . .
H37 H 0.4195 0.1845 0.5514 0.025 Uiso 1 1 calc R U
C38 C 0.4668(4) 0.2843(3) 0.63572(15) 0.0256(9) Uani 1 1 d . .
H38 H 0.4827 0.2273 0.6577 0.031 Uiso 1 1 calc R U
N1 N 0.2105(3) 0.2297(2) 0.15099(11) 0.0130(6) Uani 1 1 d . .
N2 N 0.0316(3) 0.0907(2) -0.17088(12) 0.0182(7) Uani 1 1 d D .
H2E H 0.011(3) 0.072(3) -0.2100(13) 0.022 Uiso 1 1 d D U
N3 N 0.2912(3) 0.2775(2) 0.34463(11) 0.0122(6) Uani 1 1 d . .
N4 N 0.4817(3) 0.3894(3) 0.66603(13) 0.0238(7) Uani 1 1 d D .
H4E H 0.498(4) 0.406(3) 0.7049(13) 0.029 Uiso 1 1 d D U
Ni1 Ni 0.24976(4) 0.25511(3) 0.24779(2) 0.01077(11) Uani 1 1 d . .
O1 O 0.5632(2) 0.39492(17) 0.16828(9) 0.0160(5) Uani 1 1 d . .
O2 O 0.4584(2) 0.55464(17) 0.20619(9) 0.0166(5) Uani 1 1 d . .
O3 O 0.3930(2) 0.44677(19) 0.09658(11) 0.0206(5) Uani 1 1 d D .
H3C H 0.343(3) 0.487(3) 0.0939(16) 0.025 Uiso 1 1 d D U
O4 O 0.3970(2) 0.98770(17) 0.18930(9) 0.0174(5) Uani 1 1 d . .
O5 O 0.5692(2) 1.11952(19) 0.27348(10) 0.0256(6) Uani 1 1 d . .
O6 O 0.5335(3) 0.9149(2) 0.26961(11) 0.0264(6) Uani 1 1 d D .
H6C H 0.475(3) 0.860(2) 0.2533(16) 0.032 Uiso 1 1 d D U
O7 O 0.2451(2) 0.8570(2) 0.00494(10) 0.0229(6) Uani 1 1 d D .
H7C H 0.237(4) 0.841(3) 0.0378(9) 0.028 Uiso 1 1 d D U
O8 O 0.2224(2) 0.78877(19) -0.10413(10) 0.0221(6) Uani 1 1 d D .
H8C H 0.209(4) 0.739(2) -0.1337(12) 0.026 Uiso 1 1 d D U
O9 O 0.2215(2) 0.64669(18) -0.03257(10) 0.0222(6) Uani 1 1 d . .
O10 O 1.0518(2) 0.95093(18) 0.29376(9) 0.0175(5) Uani 1 1 d . .
O11 O 1.1213(3) 1.0488(2) 0.40533(11) 0.0245(6) Uani 1 1 d D .
H11C H 1.173(3) 1.010(3) 0.4069(17) 0.029 Uiso 1 1 d D U
O12 O 0.9722(2) 1.12369(18) 0.33453(11) 0.0251(6) Uani 1 1 d . .
O13 O 1.2628(3) 0.6686(2) 0.57817(11) 0.0252(6) Uani 1 1 d D .
H13C H 1.241(3) 0.702(3) 0.6068(11) 0.030 Uiso 1 1 d D U
O14 O 1.2806(2) 0.82458(19) 0.51521(11) 0.0259(6) Uani 1 1 d . .
O15 O 1.2323(3) 0.6164(2) 0.46881(11) 0.0307(7) Uani 1 1 d D .
H15C H 1.237(4) 0.631(3) 0.4344(11) 0.037 Uiso 1 1 d D U
O16 O 1.0207(2) 0.44913(18) 0.26922(10) 0.0208(5) Uani 1 1 d . .
O17 O 0.9329(2) 0.58976(17) 0.21397(10) 0.0181(5) Uani 1 1 d . .
O18 O 0.8068(2) 0.38684(18) 0.19526(10) 0.0185(5) Uani 1 1 d D .
H18C H 0.731(2) 0.395(3) 0.1862(15) 0.022 Uiso 1 1 d D U
O19 O 0.2628(2) 0.42495(18) 0.25284(10) 0.0162(5) Uani 1 1 d D .
H19C H 0.311(2) 0.461(2) 0.2336(14) 0.019 Uiso 1 1 d D U
H19D H 0.1911(19) 0.443(3) 0.2485(15) 0.019 Uiso 1 1 d D U
O20 O 0.0501(2) 0.23257(18) 0.24799(10) 0.0154(5) Uani 1 1 d D .
H20C H 0.019(3) 0.2877(19) 0.2535(14) 0.018 Uiso 1 1 d D U
H20D H 0.028(3) 0.194(2) 0.2733(13) 0.018 Uiso 1 1 d D U
O21 O 0.2295(2) 0.08611(17) 0.24200(10) 0.0172(5) Uani 1 1 d D .
H21C H 0.190(3) 0.050(2) 0.2635(13) 0.021 Uiso 1 1 d D U
H21D H 0.281(3) 0.052(2) 0.2272(14) 0.021 Uiso 1 1 d D U
O22 O 0.4500(2) 0.28444(19) 0.24958(10) 0.0158(5) Uani 1 1 d D .
H22C H 0.483(3) 0.232(2) 0.2536(14) 0.019 Uiso 1 1 d D U
H22D H 0.481(3) 0.319(2) 0.2251(13) 0.019 Uiso 1 1 d D U
O23 O 0.7969(2) 0.24610(19) 0.32587(11) 0.0244(6) Uani 1 1 d D .
H23C H 0.728(2) 0.198(2) 0.3051(11) 0.029 Uiso 1 1 d D U
H23D H 0.851(2) 0.204(2) 0.3315(12) 0.029 Uiso 1 1 d D U
O24 O 0.1418(2) 0.7542(2) 0.27484(12) 0.0275(6) Uani 1 1 d D .
H24C H 0.117(3) 0.8109(18) 0.2882(15) 0.033 Uiso 1 1 d D U
H24D H 0.073(3) 0.706(2) 0.2569(16) 0.033 Uiso 1 1 d D U
O25 O 0.4524(3) 1.0026(2) 0.59662(12) 0.0310(6) Uani 1 1 d D .
H25C H 0.398(3) 0.947(2) 0.5763(13) 0.037 Uiso 1 1 d D U
H25D H 0.453(4) 1.003(3) 0.6330(8) 0.037 Uiso 1 1 d D U
O26 O 0.2179(3) 0.6259(2) 0.35607(12) 0.0351(7) Uani 1 1 d D .
H26C H 0.223(4) 0.6913(15) 0.3512(17) 0.042 Uiso 1 1 d D U
H26D H 0.155(3) 0.583(2) 0.3324(16) 0.042 Uiso 1 1 d D U
O27 O 0.2377(2) 0.8213(2) 0.11005(10) 0.0233(6) Uani 1 1 d D .
H27C H 0.252(3) 0.7629(16) 0.1162(11) 0.028 Uiso 1 1 d D U
H27D H 0.289(3) 0.8743(17) 0.1350(10) 0.028 Uiso 1 1 d D U
O28 O 1.2875(3) 0.9224(3) 0.41437(14) 0.0478(8) Uani 1 1 d D .
H28C H 1.367(2) 0.946(4) 0.4136(18) 0.057 Uiso 1 1 d D U
H28D H 1.285(4) 0.895(3) 0.4460(14) 0.057 Uiso 1 1 d D U
O29 O 0.3560(3) 0.7402(2) 0.22213(15) 0.0415(8) Uani 1 1 d D .
H29C H 0.373(4) 0.679(2) 0.2131(18) 0.050 Uiso 1 1 d D U
H29D H 0.288(3) 0.735(3) 0.2361(18) 0.050 Uiso 1 1 d D U
O30 O 0.9825(3) 0.5251(2) 0.09615(12) 0.0310(6) Uani 1 1 d D .
H30C H 0.973(4) 0.544(3) 0.1311(9) 0.037 Uiso 1 1 d D U
H30D H 0.926(3) 0.471(2) 0.0779(14) 0.037 Uiso 1 1 d D U
O31 O 0.2319(2) 0.5775(2) 0.07830(12) 0.0287(6) Uani 1 1 d D .
H31C H 0.230(3) 0.592(3) 0.0437(10) 0.034 Uiso 1 1 d D U
H31D H 0.155(2) 0.561(3) 0.0840(15) 0.034 Uiso 1 1 d D U
P1 P 0.50709(9) 0.49269(7) 0.15313(4) 0.01246(19) Uani 1 1 d . .
P2 P 0.52950(9) 1.00864(7) 0.22983(4) 0.0158(2) Uani 1 1 d . .
P3 P 0.27659(9) 0.76241(7) -0.04027(4) 0.0158(2) Uani 1 1 d . .
P4 P 1.00954(9) 1.01785(7) 0.34767(4) 0.0142(2) Uani 1 1 d . .
P5 P 1.21343(9) 0.70973(7) 0.51966(4) 0.0175(2) Uani 1 1 d . .
P6 P 0.90252(9) 0.48915(7) 0.24361(4) 0.01389(19) Uani 1 1 d . .

loop_
_atom_site_aniso_label
_atom_site_aniso_U_11
_atom_site_aniso_U_22
_atom_site_aniso_U_33
_atom_site_aniso_U_23
_atom_site_aniso_U_13
_atom_site_aniso_U_12
C1 0.0076(17) 0.0183(18) 0.0136(17) 0.0054(13) 0.0050(14) 0.0028(14)
C2 0.0135(19) 0.0117(17) 0.0167(17) -0.0022(13) 0.0038(14) 0.0021(14)
C3 0.0122(18) 0.0168(17) 0.0148(17) 0.0042(13) 0.0073(14) 0.0019(15)
C4 0.0172(19) 0.0149(17) 0.0188(18) 0.0070(14) 0.0057(15) 0.0079(15)
C5 0.0124(18) 0.0144(17) 0.0148(17) 0.0010(13) 0.0066(14) 0.0038(14)
C6 0.0091(18) 0.0213(18) 0.0107(16) 0.0038(13) 0.0034(14) 0.0028(15)
C7 0.0119(18) 0.0145(17) 0.0168(17) 0.0037(13) 0.0024(14) 0.0016(14)
C8 0.023(2) 0.0163(18) 0.0136(17) 0.0053(14) 0.0020(15) 0.0029(16)
C9 0.018(2) 0.0161(18) 0.0180(18) 0.0022(14) 0.0029(15) 0.0032(15)
C10 0.0103(18) 0.0164(17) 0.0134(17) 0.0023(13) 0.0051(14) 0.0020(14)
C11 0.0148(19) 0.0116(17) 0.0180(18) -0.0006(13) 0.0030(15) -0.0019(14)
C12 0.0108(18) 0.0179(18) 0.0163(17) 0.0039(14) 0.0032(14) 0.0029(15)
C13 0.0156(19) 0.0139(17) 0.0174(17) 0.0039(14) 0.0058(15) 0.0045(15)
C14 0.0094(18) 0.0168(18) 0.0142(17) 0.0008(13) 0.0053(14) 0.0006(14)
C15 0.0128(18) 0.0199(18) 0.0112(16) 0.0044(14) 0.0024(14) 0.0045(15)
C16 0.0174(19) 0.0133(17) 0.0179(17) 0.0045(14) 0.0037(15) 0.0058(15)
C17 0.019(2) 0.0192(18) 0.0144(17) 0.0035(14) 0.0008(15) 0.0028(15)
C18 0.0136(19) 0.0150(17) 0.0165(17) 0.0029(14) 0.0046(14) 0.0032(15)
C19 0.0150(19) 0.0163(17) 0.0123(17) 0.0014(13) 0.0022(14) 0.0037(15)
C20 0.0145(19) 0.0178(18) 0.0140(17) 0.0035(14) 0.0005(14) 0.0065(15)
C21 0.0121(18) 0.0117(17) 0.0131(16) 0.0033(13) 0.0023(14) -0.0020(14)
C22 0.0163(19) 0.0155(17) 0.0142(17) 0.0010(14) 0.0018(15) 0.0062(15)
C23 0.0154(19) 0.0175(18) 0.0142(17) 0.0048(14) 0.0026(15) 0.0071(15)
C24 0.017(2) 0.0196(19) 0.0198(19) -0.0005(15) 0.0065(15) 0.0006(16)
C25 0.0149(19) 0.0217(19) 0.0135(17) 0.0050(14) 0.0026(15) 0.0038(15)
C26 0.0092(18) 0.0183(18) 0.0131(16) 0.0026(14) 0.0037(14) 0.0009(14)
C27 0.019(2) 0.0191(18) 0.0165(18) 0.0037(14) 0.0008(15) 0.0052(16)
C28 0.019(2) 0.026(2) 0.0173(18) 0.0097(15) 0.0017(15) 0.0065(16)
C29 0.020(2) 0.0162(18) 0.0163(18) 0.0007(14) 0.0048(15) 0.0073(15)
C30 0.0147(19) 0.0170(18) 0.0157(17) 0.0033(14) 0.0004(15) 0.0066(15)
C31 0.0148(19) 0.0129(17) 0.0133(17) 0.0033(13) 0.0038(14) 0.0004(14)
C32 0.021(2) 0.0157(18) 0.0174(18) 0.0032(14) 0.0083(15) 0.0065(16)
C33 0.0167(19) 0.0145(17) 0.0197(18) 0.0073(14) 0.0025(15) 0.0054(15)
C34 0.015(2) 0.0222(19) 0.0202(19) -0.0049(15) 0.0061(16) -0.0034(16)
C35 0.016(2) 0.0192(18) 0.0191(18) 0.0015(14) 0.0038(15) -0.0006(15)
C36 0.0107(18) 0.0172(17) 0.0122(16) 0.0013(13) 0.0032(14) 0.0002(14)
C37 0.024(2) 0.0228(19) 0.0145(18) 0.0005(14) 0.0023(16) 0.0067(17)
C38 0.026(2) 0.033(2) 0.0181(19) 0.0067(16) -0.0018(17) 0.0080(18)
N1 0.0106(15) 0.0154(14) 0.0141(14) 0.0045(11) 0.0037(12) 0.0029(12)
N2 0.0170(17) 0.0262(17) 0.0083(14) 0.0028(13) -0.0008(13) 0.0003(13)
N3 0.0127(15) 0.0128(14) 0.0104(13) 0.0021(11) 0.0007(12) 0.0023(12)
N4 0.0167(17) 0.038(2) 0.0132(15) 0.0026(14) 0.0011(14) 0.0008(15)
Ni1 0.0117(2) 0.0118(2) 0.0093(2) 0.00213(16) 0.00201(17) 0.00366(17)
O1 0.0171(13) 0.0129(12) 0.0189(12) 0.0047(9) 0.0041(10) 0.0037(10)
O2 0.0193(14) 0.0172(12) 0.0153(12) 0.0034(9) 0.0063(10) 0.0065(10)
O3 0.0187(14) 0.0191(13) 0.0215(13) 0.0013(10) -0.0016(11) 0.0044(11)
O4 0.0162(13) 0.0197(12) 0.0160(12) 0.0003(10) 0.0000(10) 0.0077(10)
O5 0.0229(15) 0.0280(14) 0.0223(13) -0.0079(11) -0.0032(11) 0.0121(12)
O6 0.0300(17) 0.0335(16) 0.0208(14) 0.0120(12) 0.0057(12) 0.0130(13)
O7 0.0296(15) 0.0253(14) 0.0148(13) 0.0000(11) 0.0027(12) 0.0122(12)
O8 0.0295(15) 0.0192(13) 0.0150(13) -0.0004(10) -0.0039(11) 0.0079(12)
O9 0.0250(15) 0.0180(13) 0.0198(13) 0.0043(10) 0.0001(11) -0.0019(11)
O10 0.0213(14) 0.0186(12) 0.0134(12) 0.0036(9) 0.0048(10) 0.0049(11)
O11 0.0252(16) 0.0282(15) 0.0146(12) -0.0012(11) -0.0021(11) 0.0016(12)
O12 0.0292(15) 0.0186(13) 0.0358(15) 0.0150(11) 0.0167(12) 0.0094(12)
O13 0.0286(16) 0.0289(15) 0.0216(14) 0.0074(11) 0.0013(12) 0.0150(12)
O14 0.0232(15) 0.0226(14) 0.0286(14) 0.0079(11) -0.0014(12) -0.0005(11)
O15 0.0465(18) 0.0304(15) 0.0210(14) 0.0057(12) 0.0084(13) 0.0201(14)
O16 0.0177(14) 0.0206(13) 0.0256(13) 0.0060(10) 0.0021(11) 0.0080(11)
O17 0.0210(14) 0.0173(12) 0.0171(12) 0.0050(10) 0.0046(10) 0.0045(11)
O18 0.0168(14) 0.0172(12) 0.0192(13) -0.0028(10) -0.0010(11) 0.0060(11)
O19 0.0157(14) 0.0162(13) 0.0199(13) 0.0074(10) 0.0079(11) 0.0051(11)
O20 0.0163(13) 0.0145(12) 0.0187(13) 0.0052(10) 0.0064(10) 0.0074(11)
O21 0.0228(15) 0.0121(13) 0.0201(13) 0.0053(10) 0.0113(11) 0.0052(11)
O22 0.0170(14) 0.0163(13) 0.0165(13) 0.0064(10) 0.0035(10) 0.0063(11)
O23 0.0215(15) 0.0218(14) 0.0298(15) 0.0044(11) 0.0024(12) 0.0063(12)
O24 0.0230(16) 0.0207(14) 0.0381(16) 0.0008(12) 0.0076(13) 0.0061(12)
O25 0.0306(17) 0.0322(16) 0.0247(14) -0.0009(12) 0.0058(13) -0.0018(13)
O26 0.0370(19) 0.0390(17) 0.0289(16) 0.0032(14) 0.0029(13) 0.0121(15)
O27 0.0218(15) 0.0242(14) 0.0194(13) -0.0012(11) 0.0007(11) 0.0009(12)
O28 0.0259(17) 0.077(2) 0.053(2) 0.0429(18) 0.0100(16) 0.0154(17)
O29 0.040(2) 0.0249(16) 0.072(2) 0.0156(15) 0.0330(17) 0.0154(15)
O30 0.0276(17) 0.0307(16) 0.0264(15) -0.0063(12) 0.0107(13) -0.0076(12)
O31 0.0194(15) 0.0415(16) 0.0283(15) 0.0173(13) 0.0046(12) 0.0057(13)
P1 0.0135(5) 0.0126(4) 0.0112(4) 0.0021(3) 0.0014(4) 0.0033(4)
P2 0.0183(5) 0.0177(5) 0.0122(4) 0.0003(3) 0.0016(4) 0.0091(4)
P3 0.0180(5) 0.0156(5) 0.0127(4) 0.0019(3) -0.0004(4) 0.0041(4)
P4 0.0167(5) 0.0133(4) 0.0135(4) 0.0036(3) 0.0046(4) 0.0034(4)
P5 0.0191(5) 0.0174(5) 0.0159(5) 0.0029(4) 0.0006(4) 0.0057(4)
P6 0.0158(5) 0.0126(4) 0.0140(4) 0.0017(3) 0.0032(4) 0.0053(4)

loop_
_atom_type_symbol
_atom_type_description
_atom_type_scat_dispersion_real
_atom_type_scat_dispersion_imag
_atom_type_scat_source
C C 0.0033 0.0016 'International Tables Vol C Tables 4.2.6.8 and 6.1.1.4'
H H 0.0000 0.0000 'International Tables Vol C Tables 4.2.6.8 and 6.1.1.4'
N N 0.0061 0.0033 'International Tables Vol C Tables 4.2.6.8 and 6.1.1.4'
Ni Ni 0.3393 1.1124 'International Tables Vol C Tables 4.2.6.8 and 6.1.1.4'
O O 0.0106 0.0060 'International Tables Vol C Tables 4.2.6.8 and 6.1.1.4'
P P 0.1023 0.0942 'International Tables Vol C Tables 4.2.6.8 and 6.1.1.4'

loop_
_geom_angle_atom_site_label_1
_geom_angle_atom_site_label_2
_geom_angle_atom_site_label_3
_geom_angle
C6 C1 C2 119.1(3)
C6 C1 C7 119.6(3)
C2 C1 C7 121.2(3)
C1 C2 C3 120.7(3)
C1 C2 H2 119.6
C3 C2 H2 119.6
C4 C3 C2 118.4(3)
C4 C3 C8 120.6(3)
C2 C3 C8 121.0(3)
C5 C4 C3 122.0(3)
C5 C4 H4 119.0
C3 C4 H4 119.0
C4 C5 C6 118.5(3)
C4 C5 C9 121.1(3)
C6 C5 C9 120.3(3)
C1 C6 C5 121.2(3)
C1 C6 H6 119.4
C5 C6 H6 119.4
C1 C7 P1 116.4(2)
C1 C7 H7A 108.2
P1 C7 H7A 108.2
C1 C7 H7B 108.2
P1 C7 H7B 108.2
H7A C7 H7B 107.3
C3 C8 P3 112.4(2)
C3 C8 H8A 109.1
P3 C8 H8A 109.1
C3 C8 H8B 109.1
P3 C8 H8B 109.1
H8A C8 H8B 107.9
C5 C9 P2 112.4(2)
C5 C9 H9A 109.1
P2 C9 H9A 109.1
C5 C9 H9B 109.1
P2 C9 H9B 109.1
H9A C9 H9B 107.9
C15 C10 C11 118.3(3)
C15 C10 C16 120.3(3)
C11 C10 C16 121.4(3)
C12 C11 C10 121.4(3)
C12 C11 H11 119.3
C10 C11 H11 119.3
C11 C12 C13 118.8(3)
C11 C12 C17 121.7(3)
C13 C12 C17 119.5(3)
C14 C13 C12 121.1(3)
C14 C13 H13 119.4
C12 C13 H13 119.4
C15 C14 C13 118.8(3)
C15 C14 C18 120.7(3)
C13 C14 C18 120.4(3)
C14 C15 C10 121.5(3)
C14 C15 H15 119.2
C10 C15 H15 119.2
C10 C16 P4 114.7(2)
C10 C16 H16A 108.6
P4 C16 H16A 108.6
C10 C16 H16B 108.6
P4 C16 H16B 108.6
H16A C16 H16B 107.6
C12 C17 P5 113.4(2)
C12 C17 H17A 108.9
P5 C17 H17A 108.9
C12 C17 H17B 108.9
P5 C17 H17B 108.9
H17A C17 H17B 107.7
C14 C18 P6 115.1(2)
C14 C18 H18A 108.5
P6 C18 H18A 108.5
C14 C18 H18B 108.5
P6 C18 H18B 108.5
H18A C18 H18B 107.5
N1 C19 C20 123.5(3)
N1 C19 H19 118.3
C20 C19 H19 118.3
C19 C20 C21 119.5(3)
C19 C20 H20 120.2
C21 C20 H20 120.2
C20 C21 C22 117.1(3)
C20 C21 C26 121.8(3)
C22 C21 C26 121.0(3)
C23 C22 C21 119.7(3)
C23 C22 H22 120.1
C21 C22 H22 120.1
N1 C23 C22 123.6(3)
N1 C23 H23 118.2
C22 C23 H23 118.2
N2 C24 C25 119.7(3)
N2 C24 H24 120.2
C25 C24 H24 120.2
C24 C25 C26 119.6(3)
C24 C25 H25 120.2
C26 C25 H25 120.2
C27 C26 C25 118.5(3)
C27 C26 C21 120.4(3)
C25 C26 C21 121.1(3)
C28 C27 C26 119.5(3)
C28 C27 H27 120.2
C26 C27 H27 120.2
N2 C28 C27 120.5(3)
N2 C28 H28 119.7
C27 C28 H28 119.7
N3 C29 C30 123.5(3)
N3 C29 H29 118.2
C30 C29 H29 118.2
C29 C30 C31 119.5(3)
C29 C30 H30 120.2
C31 C30 H30 120.2
C30 C31 C32 117.6(3)
C30 C31 C36 121.9(3)
C32 C31 C36 120.6(3)
C33 C32 C31 119.3(3)
C33 C32 H32 120.4
C31 C32 H32 120.4
N3 C33 C32 123.3(3)
N3 C33 H33 118.3
C32 C33 H33 118.3
N4 C34 C35 120.0(3)
N4 C34 H34 120.0
C35 C34 H34 120.0
C34 C35 C36 119.9(3)
C34 C35 H35 120.0
C36 C35 H35 120.0
C35 C36 C37 118.1(3)
C35 C36 C31 121.1(3)
C37 C36 C31 120.8(3)
C38 C37 C36 119.8(3)
C38 C37 H37 120.1
C36 C37 H37 120.1
N4 C38 C37 120.1(3)
N4 C38 H38 119.9
C37 C38 H38 119.9
C19 N1 C23 116.5(3)
C19 N1 Ni1 122.8(2)
C23 N1 Ni1 120.5(2)
C28 N2 C24 122.1(3)
C28 N2 H2E 121(2)
C24 N2 H2E 117(2)
C33 N3 C29 116.7(3)
C33 N3 Ni1 122.2(2)
C29 N3 Ni1 121.0(2)
C34 N4 C38 122.0(3)
C34 N4 H4E 116(2)
C38 N4 H4E 122(2)
O21 Ni1 O22 93.65(9)
O21 Ni1 O19 177.92(10)
O22 Ni1 O19 88.38(9)
O21 Ni1 O20 88.52(9)
O22 Ni1 O20 177.58(9)
O19 Ni1 O20 89.46(9)
O21 Ni1 N1 89.30(9)
O22 Ni1 N1 91.86(9)
O19 Ni1 N1 90.18(9)
O20 Ni1 N1 89.23(9)
O21 Ni1 N3 89.60(9)
O22 Ni1 N3 87.52(9)
O19 Ni1 N3 90.94(9)
O20 Ni1 N3 91.44(9)
N1 Ni1 N3 178.71(10)
P1 O3 H3C 112(3)
P2 O6 H6C 109(3)
P3 O7 H7C 113(2)
P3 O8 H8C 117(2)
P4 O11 H11C 117(3)
P5 O13 H13C 109(3)
P5 O15 H15C 118(3)
P6 O18 H18C 114(2)
Ni1 O19 H19C 121(2)
Ni1 O19 H19D 114(2)
H19C O19 H19D 109(2)
Ni1 O20 H20C 119(2)
Ni1 O20 H20D 110(2)
H20C O20 H20D 108(2)
Ni1 O21 H21C 124(2)
Ni1 O21 H21D 122(2)
H21C O21 H21D 110(2)
Ni1 O22 H22C 115(2)
Ni1 O22 H22D 119(2)
H22C O22 H22D 112(3)
H23C O23 H23D 101(2)
H24C O24 H24D 106(2)
H25C O25 H25D 109(3)
H26C O26 H26D 111(3)
H27C O27 H27D 111(2)
H28C O28 H28D 106(3)
H29C O29 H29D 111(3)
H30C O30 H30D 112(3)
H31C O31 H31D 108(2)
O1 P1 O2 114.00(12)
O1 P1 O3 107.69(12)
O2 P1 O3 110.40(13)
O1 P1 C7 106.21(14)
O2 P1 C7 111.99(14)
O3 P1 C7 106.14(14)
O5 P2 O4 114.68(13)
O5 P2 O6 107.23(14)
O4 P2 O6 110.51(14)
O5 P2 C9 109.61(15)
O4 P2 C9 109.57(14)
O6 P2 C9 104.76(14)
O9 P3 O7 115.56(14)
O9 P3 O8 113.85(13)
O7 P3 O8 101.68(12)
O9 P3 C8 110.81(14)
O7 P3 C8 107.35(15)
O8 P3 C8 106.83(14)
O12 P4 O10 113.90(13)
O12 P4 O11 108.45(14)
O10 P4 O11 110.40(13)
O12 P4 C16 107.95(14)
O10 P4 C16 109.85(14)
O11 P4 C16 105.95(15)
O14 P5 O13 115.63(14)
O14 P5 O15 113.92(15)
O13 P5 O15 101.13(13)
O14 P5 C17 110.98(15)
O13 P5 C17 107.01(15)
O15 P5 C17 107.38(16)
O16 P6 O17 114.82(14)
O16 P6 O18 107.75(12)
O17 P6 O18 110.11(12)
O16 P6 C18 111.68(14)
O17 P6 C18 109.51(13)
O18 P6 C18 102.20(14)

loop_
_geom_bond_atom_site_label_1
_geom_bond_atom_site_label_2
_geom_bond_distance
C1 C6 1.390(4)
C1 C2 1.393(4)
C1 C7 1.515(4)
C2 C3 1.397(4)
C2 H2 0.9500
C3 C4 1.390(4)
C3 C8 1.523(4)
C4 C5 1.380(4)
C4 H4 0.9500
C5 C6 1.391(4)
C5 C9 1.514(4)
C6 H6 0.9500
C7 P1 1.806(3)
C7 H7A 0.9900
C7 H7B 0.9900
C8 P3 1.795(3)
C8 H8A 0.9900
C8 H8B 0.9900
C9 P2 1.802(3)
C9 H9A 0.9900
C9 H9B 0.9900
C10 C15 1.396(4)
C10 C11 1.400(4)
C10 C16 1.508(4)
C11 C12 1.384(4)
C11 H11 0.9500
C12 C13 1.397(4)
C12 C17 1.511(4)
C13 C14 1.393(4)
C13 H13 0.9500
C14 C15 1.386(4)
C14 C18 1.509(4)
C15 H15 0.9500
C16 P4 1.803(3)
C16 H16A 0.9900
C16 H16B 0.9900
C17 P5 1.805(3)
C17 H17A 0.9900
C17 H17B 0.9900
C18 P6 1.802(3)
C18 H18A 0.9900
C18 H18B 0.9900
C19 N1 1.344(4)
C19 C20 1.384(4)
C19 H19 0.9500
C20 C21 1.389(4)
C20 H20 0.9500
C21 C22 1.393(4)
C21 C26 1.481(4)
C22 C23 1.374(4)
C22 H22 0.9500
C23 N1 1.345(4)
C23 H23 0.9500
C24 N2 1.342(4)
C24 C25 1.377(4)
C24 H24 0.9500
C25 C26 1.394(4)
C25 H25 0.9500
C26 C27 1.389(4)
C27 C28 1.372(4)
C27 H27 0.9500
C28 N2 1.326(4)
C28 H28 0.9500
C29 N3 1.347(4)
C29 C30 1.376(4)
C29 H29 0.9500
C30 C31 1.382(4)
C30 H30 0.9500
C31 C32 1.392(4)
C31 C36 1.480(4)
C32 C33 1.386(4)
C32 H32 0.9500
C33 N3 1.337(4)
C33 H33 0.9500
C34 N4 1.333(4)
C34 C35 1.379(4)
C34 H34 0.9500
C35 C36 1.390(4)
C35 H35 0.9500
C36 C37 1.398(4)
C37 C38 1.372(4)
C37 H37 0.9500
C38 N4 1.339(4)
C38 H38 0.9500
N1 Ni1 2.106(2)
N2 H2E 0.85(3)
N3 Ni1 2.110(2)
N4 H4E 0.85(3)
Ni1 O21 2.045(2)
Ni1 O22 2.063(2)
Ni1 O19 2.067(2)
Ni1 O20 2.068(2)
O1 P1 1.513(2)
O2 P1 1.517(2)
O3 P1 1.563(2)
O3 H3C 0.796(18)
O4 P2 1.505(2)
O5 P2 1.501(2)
O6 P2 1.574(2)
O6 H6C 0.821(18)
O7 P3 1.544(2)
O7 H7C 0.801(15)
O8 P3 1.569(2)
O8 H8C 0.810(18)
O9 P3 1.484(2)
O10 P4 1.524(2)
O11 P4 1.560(2)
O11 H11C 0.797(18)
O12 P4 1.502(2)
O13 P5 1.538(2)
O13 H13C 0.791(15)
O14 P5 1.485(2)
O15 P5 1.553(3)
O15 H15C 0.823(18)
O16 P6 1.503(2)
O17 P6 1.503(2)
O18 P6 1.597(2)
O18 H18C 0.822(18)
O19 H19C 0.821(17)
O19 H19D 0.824(17)
O20 H20C 0.814(17)
O20 H20D 0.827(17)
O21 H21C 0.808(17)
O21 H21D 0.823(17)
O22 H22C 0.803(16)
O22 H22D 0.808(17)
O23 H23C 0.861(17)
O23 H23D 0.850(16)
O24 H24C 0.825(17)
O24 H24D 0.847(18)
O25 H25C 0.827(18)
O25 H25D 0.812(17)
O26 H26C 0.826(17)
O26 H26D 0.821(18)
O27 H27C 0.796(16)
O27 H27D 0.834(16)
O28 H28C 0.836(18)
O28 H28D 0.835(18)
O29 H29C 0.816(18)
O29 H29D 0.814(18)
O30 H30C 0.809(17)
O30 H30D 0.812(18)
O31 H31C 0.818(17)
O31 H31D 0.825(17)
